data_7109145
loop_
_publ_author_name
'Ding Liu'
'Ying Lu'
'Hua-Qiao Tan'
'Wei-Lin Chen'
'Zhi-Ming Zhang'
'Yang-Guang Li'
'En-Bo Wang'

_publ_section_title
;
 Polyoxometalate-based purely inorganic porous frameworks with selective
 adsorption and oxidative catalysis functionalities
;
_journal_name_full Chem.Commun.
_journal_page_first 3673
_journal_paper_doi 10.1039/c3cc40990b
_journal_volume 49
_journal_year 2013
_chemical_formula_sum 'H19 La2 Mn O47 V13'
_chemical_formula_weight 1766.13
_chemical_name_systematic
;
?
;
_space_group_IT_number 119
_symmetry_cell_setting tetragonal
_symmetry_space_group_name_Hall 'I -4 -2'
_symmetry_space_group_name_H-M 'I -4 m 2'
_atom_sites_solution_hydrogens none
_atom_sites_solution_primary direct
_atom_sites_solution_secondary difmap
_audit_creation_method SHELXL-97
_cell_angle_alpha 90.00
_cell_angle_beta 90.00
_cell_angle_gamma 90.00
_cell_formula_units_Z 16
_cell_length_a 39.9678(16)
_cell_length_b 39.9678(16)
_cell_length_c 26.249(2)
_cell_measurement_reflns_used 18811
_cell_measurement_temperature 293(2)
_cell_measurement_theta_max 25.00
_cell_measurement_theta_min 3.05
_cell_volume 41931(4)
_computing_structure_refinement 'SHELXL-97 (Sheldrick, 1997)'
_computing_structure_solution 'SHELXS-97 (Sheldrick, 1990)'
_diffrn_ambient_temperature 293(2)
_diffrn_detector_area_resol_mean 0.01
_diffrn_measured_fraction_theta_full 0.995
_diffrn_measured_fraction_theta_max 0.995
_diffrn_measurement_device_type 'Rigaku R-AXIS RAPID IP'
_diffrn_measurement_method Oscillation
_diffrn_radiation_monochromator graphite
_diffrn_radiation_source 'fine-focus sealed tube'
_diffrn_radiation_type MoK\a
_diffrn_radiation_wavelength 0.71073
_diffrn_reflns_av_R_equivalents 0.1155
_diffrn_reflns_av_sigmaI/netI 0.1287
_diffrn_reflns_limit_h_max 47
_diffrn_reflns_limit_h_min -46
_diffrn_reflns_limit_k_max 47
_diffrn_reflns_limit_k_min -33
_diffrn_reflns_limit_l_max 31
_diffrn_reflns_limit_l_min -21
_diffrn_reflns_number 64899
_diffrn_reflns_theta_full 25.00
_diffrn_reflns_theta_max 25.00
_diffrn_reflns_theta_min 2.85
_diffrn_standards_decay_% none
_diffrn_standards_interval_count 0
_diffrn_standards_interval_time 0
_diffrn_standards_number 0
_exptl_absorpt_coefficient_mu 2.059
_exptl_absorpt_correction_T_max 0.676
_exptl_absorpt_correction_T_min 0.616
_exptl_absorpt_correction_type multi-scan
_exptl_absorpt_process_details 'ABSCOR by T.Higashi 8 March, 1995'
_exptl_crystal_colour green
_exptl_crystal_density_diffrn 1.119
_exptl_crystal_density_method 'not measured'
_exptl_crystal_description block
_exptl_crystal_F_000 13328
_exptl_crystal_size_max 0.25
_exptl_crystal_size_mid 0.20
_exptl_crystal_size_min 0.19
_platon_squeeze_details
;
;
_refine_diff_density_max 2.233
_refine_diff_density_min -0.774
_refine_diff_density_rms 0.180
_refine_ls_abs_structure_details 'Flack H D (1983), Acta Cryst. A39, 876-881'
_refine_ls_abs_structure_Flack -0.08(3)
_refine_ls_extinction_method SHELXL
_refine_ls_goodness_of_fit_ref 1.122
_refine_ls_hydrogen_treatment none
_refine_ls_matrix_type full
_refine_ls_number_parameters 588
_refine_ls_number_reflns 18811
_refine_ls_number_restraints 6
_refine_ls_restrained_S_all 1.122
_refine_ls_R_factor_all 0.1233
_refine_ls_R_factor_gt 0.0784
_refine_ls_shift/su_max 0.000
_refine_ls_shift/su_mean 0.000
_refine_ls_structure_factor_coef Fsqd
_refine_ls_weighting_details 'calc w=1/[\s^2^(Fo^2^)+(0.0300P)^2^+850.0000P] where P=(Fo^2^+2Fc^2^)/3'
_refine_ls_weighting_scheme calc
_refine_ls_wR_factor_gt 0.1819
_refine_ls_wR_factor_ref 0.2042
_reflns_number_gt 12546
_reflns_number_total 18811
_reflns_threshold_expression >2sigma(I)
_cod_data_source_file c3cc40990b.txt
_cod_data_source_block 3
_cod_original_sg_symbol_H-M I-4m2
_cod_database_code 7109145

loop_
_symmetry_equiv_pos_as_xyz
'x, y, z'
'-x, -y, z'
'y, -x, -z'
'-y, x, -z'
'x, -y, z'
'-x, y, z'
'y, x, -z'
'-y, -x, -z'
'x+1/2, y+1/2, z+1/2'
'-x+1/2, -y+1/2, z+1/2'
'y+1/2, -x+1/2, -z+1/2'
'-y+1/2, x+1/2, -z+1/2'
'x+1/2, -y+1/2, z+1/2'
'-x+1/2, y+1/2, z+1/2'
'y+1/2, x+1/2, -z+1/2'
'-y+1/2, -x+1/2, -z+1/2'

loop_
_atom_site_label
_atom_site_type_symbol
_atom_site_fract_x
_atom_site_fract_y
_atom_site_fract_z
_atom_site_U_iso_or_equiv
_atom_site_adp_type
_atom_site_occupancy
_atom_site_symmetry_multiplicity
_atom_site_calc_flag
_atom_site_refinement_flags
La1 La 0.16681(2) 0.23280(2) 0.15383(4) 0.0391(2) Uani 1 1 d .
La2 La 0.09494(2) 0.23888(2) -0.07169(4) 0.0402(2) Uani 1 1 d .
Mn1 Mn 0.0000 0.23555(7) 0.07303(12) 0.0325(7) Uani 1 2 d S
V4 V 0.22930(6) 0.27070(6) 0.2500 0.0339(8) Uani 1 2 d S
V5 V 0.03977(6) 0.18295(6) 0.01381(9) 0.0345(6) Uani 1 1 d .
V6 V 0.0000 0.23778(9) -0.04540(13) 0.0353(8) Uani 1 2 d S
V7 V 0.03939(6) 0.29050(7) 0.01845(10) 0.0395(6) Uani 1 1 d .
V8 V 0.03868(6) 0.18501(7) 0.13554(10) 0.0421(7) Uani 1 1 d .
V9 V 0.08086(5) 0.23550(6) 0.07376(10) 0.0370(6) Uani 1 1 d .
V10 V 0.0000 0.13079(9) 0.07598(17) 0.0467(10) Uani 1 2 d S
V11 V 0.33846(7) 0.26131(8) 0.13329(11) 0.0549(8) Uani 1 1 d .
Mn2 Mn 0.28492(5) 0.21508(5) 0.2500 0.0347(7) Uani 1 2 d S
V13 V 0.31869(6) 0.18799(7) 0.15597(12) 0.0503(7) Uani 1 1 d .
V14 V 0.24316(6) 0.17292(6) 0.16783(10) 0.0389(6) Uani 1 1 d .
V15 V 0.0000 0.34019(11) 0.08570(18) 0.0587(12) Uani 1 2 d S
V16 V 0.21208(6) 0.19568(6) 0.27021(10) 0.0396(6) Uani 1 1 d .
V17 V 0.26303(6) 0.24645(6) 0.14953(10) 0.0361(6) Uani 1 1 d .
V18 V 0.35921(6) 0.22876(8) 0.23510(11) 0.0501(8) Uani 1 1 d .
V19 V 0.03897(7) 0.28357(8) 0.13980(11) 0.0498(7) Uani 1 1 d .
O42 O 0.0000 0.2823(4) -0.0233(6) 0.041(4) Uani 1 2 d S
O41 O 0.2171(2) 0.2395(2) 0.3001(4) 0.031(2) Uani 1 1 d .
O40 O 0.1027(2) 0.2358(2) 0.0209(3) 0.036(2) Uani 1 1 d .
O39 O 0.0000 0.1918(3) -0.0268(5) 0.033(3) Uani 1 2 d S
O38 O 0.2443(2) 0.2215(2) 0.2169(4) 0.033(2) Uani 1 1 d .
O37 O 0.0654(2) 0.1903(2) 0.0743(4) 0.036(2) Uani 1 1 d .
O36 O 0.0332(2) 0.2363(2) 0.0225(3) 0.027(2) Uani 1 1 d .
O35 O 0.0000 0.2791(4) 0.1754(6) 0.043(4) Uani 1 2 d S
O34 O 0.0000 0.1899(3) 0.0734(5) 0.036(3) Uani 1 2 d S
O33 O 0.2503(3) 0.1370(3) 0.1395(4) 0.049(3) Uani 1 1 d .
O32 O 0.0325(2) 0.1415(2) 0.0222(4) 0.042(3) Uani 1 1 d .
O31 O 0.0000 0.2820(4) 0.0758(6) 0.043(4) Uani 1 2 d S
O30 O 0.0000 0.1886(4) 0.1713(5) 0.041(4) Uani 1 2 d S
O29 O 0.2299(3) 0.1585(2) 0.2330(4) 0.042(2) Uani 1 1 d .
O28 O 0.2081(2) 0.1862(2) 0.1438(4) 0.042(3) Uani 1 1 d .
O27 O 0.0000 0.0911(4) 0.0747(7) 0.063(4) Uani 1 2 d S
O26 O 0.0668(2) 0.2891(3) -0.0254(4) 0.044(3) Uani 1 1 d .
O25 O 0.1949(2) 0.2709(2) 0.2179(4) 0.042(3) Uani 1 1 d .
O24 O 0.2271(2) 0.2513(2) 0.1244(4) 0.042(3) Uani 1 1 d .
O23 O 0.0657(2) 0.2811(2) 0.0772(4) 0.042(2) Uani 1 1 d .
O8W O 0.1686(3) 0.2231(3) 0.0603(4) 0.054(3) Uani 1 1 d .
O22 O 0.1084(2) 0.2355(3) 0.1182(4) 0.046(3) Uani 1 1 d .
O21 O 0.0330(2) 0.1421(3) 0.1212(4) 0.045(3) Uani 1 1 d .
O20 O 0.2009(3) 0.1750(2) 0.3226(4) 0.049(3) Uani 1 1 d .
O19 O 0.0672(2) 0.1863(3) -0.0294(4) 0.045(3) Uani 1 1 d .
O18 O -0.0323(2) 0.2386(3) -0.0819(4) 0.047(3) Uani 1 1 d .
O17 O 0.2735(2) 0.2009(2) 0.1323(4) 0.041(2) Uani 1 1 d .
O16 O 0.3544(2) 0.1898(3) 0.1990(4) 0.048(3) Uani 1 1 d .
O15 O 0.2884(2) 0.1740(2) 0.2139(3) 0.034(2) Uani 1 1 d .
O14 O 0.2923(3) 0.2649(3) 0.1119(4) 0.053(3) Uani 1 1 d .
O13 O 0.0680(3) 0.2823(3) 0.1813(5) 0.057(3) Uani 1 1 d .
O12 O 0.0355(2) 0.2351(3) 0.1211(4) 0.038(2) Uani 1 1 d .
O11 O 0.0329(3) 0.3321(3) 0.0307(5) 0.055(3) Uani 1 1 d .
O10 O 0.3075(2) 0.2363(3) 0.1986(4) 0.039(2) Uani 1 1 d .
O9 O 0.1782(2) 0.2034(2) 0.2393(4) 0.041(3) Uani 1 1 d .
O8 O 0.0666(2) 0.1856(3) 0.1770(4) 0.055(3) Uani 1 1 d .
O7 O 0.0331(3) 0.3277(3) 0.1290(5) 0.057(3) Uani 1 1 d .
O7W O 0.1410(3) 0.1985(3) -0.0627(5) 0.055(3) Uani 1 1 d .
O6 O 0.3925(3) 0.2227(3) 0.2653(5) 0.069(4) Uani 1 1 d .
O5 O 0.3372(2) 0.2175(3) 0.1139(5) 0.054(3) Uani 1 1 d .
O4 O 0.3713(3) 0.2519(3) 0.1806(4) 0.057(3) Uani 1 1 d .
O3 O 0.3225(3) 0.1530(3) 0.1279(5) 0.063(4) Uani 1 1 d .
O2 O 0.3578(3) 0.2798(4) 0.0887(4) 0.075(4) Uani 1 1 d .
O6W O 0.1241(3) 0.2511(4) 0.2190(5) 0.081(5) Uani 1 1 d .
O5W O 0.0806(3) 0.1997(4) -0.1415(5) 0.075(4) Uani 1 1 d .
O4W O 0.1611(3) 0.2918(3) 0.1245(6) 0.072(4) Uani 1 1 d .
O3W O 0.0776(3) 0.2836(3) -0.1344(5) 0.072(4) Uani 1 1 d .
O1 O 0.0000 0.3789(4) 0.0881(9) 0.080(6) Uani 1 2 d S
O2W O 0.1365(3) 0.1770(3) 0.1561(5) 0.060(3) Uani 1 1 d .
O1W O 0.1388(3) 0.2809(3) -0.0448(5) 0.075(4) Uani 1 1 d .
OW2 O 0.2210(3) 0.2210(3) 0.0000 0.072(5) Uani 1 2 d S
OW1 O 0.1441(4) 0.1441(4) 0.0000 0.080(5) Uani 1 2 d SU

loop_
_atom_site_aniso_label
_atom_site_aniso_U_11
_atom_site_aniso_U_22
_atom_site_aniso_U_33
_atom_site_aniso_U_23
_atom_site_aniso_U_13
_atom_site_aniso_U_12
La1 0.0298(5) 0.0479(5) 0.0397(5) -0.0087(4) -0.0069(4) 0.0008(4)
La2 0.0270(4) 0.0573(6) 0.0364(5) 0.0060(5) 0.0043(4) -0.0013(4)
Mn1 0.0253(15) 0.0408(17) 0.0312(16) -0.0021(15) 0.000 0.000
V4 0.0338(12) 0.0338(12) 0.0342(19) -0.0058(11) -0.0058(11) -0.0005(15)
V5 0.0245(13) 0.0455(15) 0.0334(14) 0.0015(12) 0.0017(10) 0.0019(11)
V6 0.0213(18) 0.052(2) 0.0328(19) 0.0058(17) 0.000 0.000
V7 0.0299(14) 0.0444(16) 0.0441(15) 0.0020(12) 0.0006(12) -0.0041(12)
V8 0.0277(14) 0.0588(18) 0.0398(15) 0.0120(13) -0.0023(11) 0.0008(12)
V9 0.0235(12) 0.0558(16) 0.0317(13) -0.0015(13) -0.0013(11) -0.0038(11)
V10 0.036(2) 0.046(2) 0.058(3) 0.015(2) 0.000 0.000
V11 0.0401(16) 0.084(2) 0.0406(16) -0.0088(15) 0.0033(13) -0.0075(15)
Mn2 0.0342(10) 0.0342(10) 0.0356(17) -0.0067(10) -0.0067(10) 0.0044(13)
V13 0.0366(15) 0.0644(19) 0.0500(17) -0.0238(15) -0.0066(14) 0.0093(13)
V14 0.0407(15) 0.0359(14) 0.0399(15) -0.0129(12) -0.0111(12) 0.0048(11)
V15 0.051(3) 0.054(3) 0.071(3) -0.018(2) 0.000 0.000
V16 0.0437(16) 0.0355(15) 0.0395(14) -0.0075(12) -0.0045(12) -0.0040(12)
V17 0.0344(13) 0.0432(14) 0.0307(13) -0.0072(12) -0.0063(11) 0.0001(11)
V18 0.0324(15) 0.073(2) 0.0453(17) -0.0201(15) -0.0092(13) 0.0075(14)
V19 0.0365(15) 0.069(2) 0.0435(17) -0.0177(14) -0.0042(13) -0.0004(14)
O42 0.023(7) 0.054(9) 0.046(9) 0.018(7) 0.000 0.000
O41 0.032(5) 0.030(5) 0.030(5) -0.010(4) -0.005(4) 0.003(4)
O40 0.028(5) 0.051(6) 0.029(5) 0.008(5) -0.008(4) -0.004(4)
O39 0.026(7) 0.041(8) 0.032(8) -0.007(6) 0.000 0.000
O38 0.035(5) 0.026(5) 0.037(6) -0.019(4) -0.002(4) 0.002(4)
O37 0.025(5) 0.045(6) 0.039(6) 0.014(5) 0.001(5) 0.004(4)
O36 0.017(5) 0.035(5) 0.030(5) 0.000(4) -0.001(4) 0.001(4)
O35 0.027(8) 0.058(10) 0.042(9) -0.004(7) 0.000 0.000
O34 0.029(7) 0.048(8) 0.030(7) 0.003(7) 0.000 0.000
O33 0.048(6) 0.047(6) 0.052(7) -0.020(5) -0.011(5) 0.004(5)
O32 0.032(6) 0.042(6) 0.053(7) 0.004(5) -0.006(5) 0.002(5)
O31 0.032(8) 0.057(9) 0.039(8) 0.009(8) 0.000 0.000
O30 0.037(8) 0.052(9) 0.036(8) 0.007(7) 0.000 0.000
O29 0.053(6) 0.024(5) 0.048(6) -0.009(5) -0.001(5) -0.006(4)
O28 0.040(6) 0.038(6) 0.048(7) -0.017(5) -0.014(5) -0.002(4)
O27 0.077(12) 0.043(9) 0.070(12) 0.002(9) 0.000 0.000
O26 0.041(6) 0.045(6) 0.047(7) 0.000(5) 0.006(5) -0.014(5)
O25 0.031(6) 0.044(6) 0.050(7) -0.010(5) -0.016(5) 0.009(5)
O24 0.043(6) 0.045(6) 0.037(6) -0.010(5) -0.013(5) 0.006(5)
O23 0.035(5) 0.045(6) 0.046(6) -0.011(5) -0.006(5) -0.005(4)
O8W 0.037(6) 0.099(9) 0.025(6) 0.000(6) -0.007(5) -0.009(6)
O22 0.039(6) 0.068(7) 0.032(6) 0.000(5) -0.012(5) 0.005(5)
O21 0.034(6) 0.055(7) 0.047(7) 0.012(5) 0.006(5) -0.007(5)
O20 0.070(8) 0.032(6) 0.044(7) -0.007(5) -0.002(6) -0.007(5)
O19 0.032(6) 0.053(7) 0.049(7) -0.002(5) 0.010(5) -0.006(5)
O18 0.037(6) 0.067(7) 0.038(7) -0.006(6) -0.006(5) 0.001(5)
O17 0.040(6) 0.049(6) 0.034(5) -0.006(5) -0.011(5) 0.008(5)
O16 0.038(6) 0.058(7) 0.047(7) -0.017(5) -0.007(5) 0.003(5)
O15 0.045(6) 0.031(5) 0.027(5) -0.009(4) -0.007(4) 0.013(4)
O14 0.067(8) 0.055(7) 0.036(6) -0.005(5) -0.002(6) -0.019(6)
O13 0.039(7) 0.073(8) 0.058(8) -0.015(6) 0.000(5) 0.005(6)
O12 0.017(5) 0.065(7) 0.031(6) 0.008(5) -0.003(4) -0.002(5)
O11 0.044(7) 0.061(8) 0.059(8) -0.007(6) -0.005(6) -0.012(6)
O10 0.027(5) 0.050(6) 0.041(6) -0.002(5) -0.010(4) 0.003(5)
O9 0.035(6) 0.051(6) 0.038(6) -0.011(5) -0.001(5) -0.001(5)
O8 0.035(6) 0.095(9) 0.035(6) 0.014(6) -0.009(5) 0.005(6)
O7 0.038(6) 0.066(8) 0.066(8) -0.017(6) 0.002(6) -0.006(5)
O7W 0.046(6) 0.051(7) 0.068(8) 0.022(6) 0.011(6) 0.012(5)
O6 0.045(7) 0.099(10) 0.061(8) -0.035(7) -0.012(6) 0.016(7)
O5 0.029(6) 0.075(8) 0.059(8) -0.025(6) 0.002(5) -0.005(5)
O4 0.037(6) 0.092(9) 0.042(7) -0.014(6) -0.007(5) -0.003(6)
O3 0.036(6) 0.083(9) 0.071(9) -0.039(7) -0.004(6) 0.010(6)
O2 0.072(9) 0.119(11) 0.034(7) 0.001(7) 0.023(6) -0.027(8)
O6W 0.044(7) 0.155(14) 0.045(8) -0.036(8) -0.012(6) 0.027(8)
O5W 0.051(8) 0.114(11) 0.062(9) -0.017(8) 0.008(6) -0.006(7)
O4W 0.063(8) 0.054(8) 0.100(11) 0.011(7) -0.017(7) -0.004(6)
O3W 0.061(8) 0.091(10) 0.064(9) 0.035(7) 0.018(7) 0.030(7)
O1 0.067(12) 0.046(10) 0.13(2) 0.001(11) 0.000 0.000
O2W 0.041(6) 0.054(7) 0.085(9) -0.011(7) -0.004(7) -0.009(5)
O1W 0.075(9) 0.093(10) 0.056(8) 0.001(7) 0.006(7) -0.046(7)
OW2 0.072(8) 0.072(8) 0.070(13) -0.017(7) 0.017(7) -0.008(10)
OW1 0.084(6) 0.084(6) 0.074(9) 0.006(5) -0.006(5) 0.026(7)

loop_
_atom_type_symbol
_atom_type_description
_atom_type_scat_dispersion_real
_atom_type_scat_dispersion_imag
_atom_type_scat_source
H H 0.0000 0.0000 'International Tables Vol C Tables 4.2.6.8 and 6.1.1.4'
O O 0.0106 0.0060 'International Tables Vol C Tables 4.2.6.8 and 6.1.1.4'
V V 0.3005 0.5294 'International Tables Vol C Tables 4.2.6.8 and 6.1.1.4'
La La -0.2871 2.4523 'International Tables Vol C Tables 4.2.6.8 and 6.1.1.4'
Mn Mn 0.3368 0.7283 'International Tables Vol C Tables 4.2.6.8 and 6.1.1.4'

loop_
_geom_angle_atom_site_label_1
_geom_angle_atom_site_label_2
_geom_angle_atom_site_label_3
_geom_angle
_geom_angle_site_symmetry_1
_geom_angle_site_symmetry_3
O8W La1 O4W 81.0(4) . .
O8W La1 O28 76.2(3) . .
O4W La1 O28 137.1(4) . .
O8W La1 O6W 137.2(4) . .
O4W La1 O6W 82.8(5) . .
O28 La1 O6W 137.1(4) . .
O8W La1 O22 70.5(3) . .
O4W La1 O22 76.0(4) . .
O28 La1 O22 127.1(3) . .
O6W La1 O22 67.2(3) . .
O8W La1 O2W 84.2(4) . .
O4W La1 O2W 142.6(4) . .
O28 La1 O2W 70.3(3) . .
O6W La1 O2W 85.2(4) . .
O22 La1 O2W 66.7(4) . .
O8W La1 O25 137.5(4) . .
O4W La1 O25 71.2(4) . .
O28 La1 O25 103.0(3) . .
O6W La1 O25 71.1(4) . .
O22 La1 O25 129.2(3) . .
O2W La1 O25 136.4(4) . .
O8W La1 O9 141.7(4) . .
O4W La1 O9 135.9(4) . .
O28 La1 O9 68.6(3) . .
O6W La1 O9 70.2(4) . .
O22 La1 O9 120.6(3) . .
O2W La1 O9 70.3(4) . .
O25 La1 O9 67.5(3) . .
O8W La1 O24 74.2(3) . .
O4W La1 O24 74.2(4) . .
O28 La1 O24 64.9(3) . .
O6W La1 O24 137.3(4) . .
O22 La1 O24 136.6(3) . .
O2W La1 O24 133.6(3) . .
O25 La1 O24 67.7(3) . .
O9 La1 O24 102.8(3) . .
O40 La2 O7W 77.2(4) . .
O40 La2 O5W 136.9(4) . .
O7W La2 O5W 80.1(4) . .
O40 La2 O33 129.2(3) . 7
O7W La2 O33 71.6(3) . 7
O5W La2 O33 75.1(4) . 7
O40 La2 O18 103.3(3) . 6
O7W La2 O18 138.6(4) . 6
O5W La2 O18 71.9(4) . 6
O33 La2 O18 126.6(4) 7 6
O40 La2 O1W 70.7(4) . .
O7W La2 O1W 83.7(4) . .
O5W La2 O1W 141.8(4) . .
O33 La2 O1W 67.0(4) 7 .
O18 La2 O1W 136.3(4) 6 .
O40 La2 O3W 135.6(4) . .
O7W La2 O3W 137.1(4) . .
O5W La2 O3W 84.4(5) . .
O33 La2 O3W 65.8(4) 7 .
O18 La2 O3W 70.2(4) 6 .
O1W La2 O3W 84.4(5) . .
O40 La2 O26 68.3(3) . .
O7W La2 O26 141.7(4) . .
O5W La2 O26 137.2(4) . .
O33 La2 O26 119.0(3) 7 .
O18 La2 O26 67.9(3) 6 .
O1W La2 O26 69.9(4) . .
O3W La2 O26 68.9(4) . .
O40 La2 O19 66.0(3) . .
O7W La2 O19 75.5(3) . .
O5W La2 O19 73.1(4) . .
O33 La2 O19 137.3(3) 7 .
O18 La2 O19 67.7(3) 6 .
O1W La2 O19 135.0(4) . .
O3W La2 O19 136.6(4) . .
O26 La2 O19 103.7(3) . .
O34 Mn1 O31 177.5(7) . .
O34 Mn1 O36 91.1(4) . .
O31 Mn1 O36 90.7(4) . .
O34 Mn1 O36 91.1(4) . 6
O31 Mn1 O36 90.7(4) . 6
O36 Mn1 O36 90.1(5) . 6
O34 Mn1 O12 89.3(4) . .
O31 Mn1 O12 89.0(5) . .
O36 Mn1 O12 86.6(4) . .
O36 Mn1 O12 176.7(4) 6 .
O34 Mn1 O12 89.3(4) . 6
O31 Mn1 O12 89.0(5) . 6
O36 Mn1 O12 176.7(4) . 6
O36 Mn1 O12 86.6(4) 6 6
O12 Mn1 O12 96.7(6) . 6
O34 Mn1 V19 129.1(4) . .
O31 Mn1 V19 49.0(4) . .
O36 Mn1 V19 92.0(3) . .
O36 Mn1 V19 139.7(3) 6 .
O12 Mn1 V19 40.3(3) . .
O12 Mn1 V19 90.3(3) 6 .
O34 Mn1 V19 129.1(4) . 6
O31 Mn1 V19 49.0(4) . 6
O36 Mn1 V19 139.7(3) . 6
O36 Mn1 V19 92.0(3) 6 6
O12 Mn1 V19 90.3(3) . 6
O12 Mn1 V19 40.3(3) 6 6
V19 Mn1 V19 61.85(12) . 6
O34 Mn1 V8 47.9(3) . 6
O31 Mn1 V8 130.2(4) . 6
O36 Mn1 V8 139.0(3) . 6
O36 Mn1 V8 91.8(3) 6 6
O12 Mn1 V8 90.9(3) . 6
O12 Mn1 V8 41.6(3) 6 6
V19 Mn1 V8 111.81(13) . 6
V19 Mn1 V8 81.18(10) 6 6
O34 Mn1 V8 47.9(3) . .
O31 Mn1 V8 130.2(4) . .
O36 Mn1 V8 91.8(3) . .
O36 Mn1 V8 139.0(3) 6 .
O12 Mn1 V8 41.6(3) . .
O12 Mn1 V8 90.9(3) 6 .
V19 Mn1 V8 81.18(10) . .
V19 Mn1 V8 111.81(13) 6 .
V8 Mn1 V8 61.42(11) 6 .
O34 Mn1 V7 136.1(3) . .
O31 Mn1 V7 45.6(3) . .
O36 Mn1 V7 45.1(3) . .
O36 Mn1 V7 91.3(3) 6 .
O12 Mn1 V7 86.2(3) . .
O12 Mn1 V7 134.6(3) 6 .
V19 Mn1 V7 63.35(9) . .
V19 Mn1 V7 94.62(11) 6 .
V8 Mn1 V7 174.86(14) 6 .
V8 Mn1 V7 118.05(7) . .
O34 Mn1 V7 136.1(3) . 6
O31 Mn1 V7 45.6(3) . 6
O36 Mn1 V7 91.3(3) . 6
O36 Mn1 V7 45.1(3) 6 6
O12 Mn1 V7 134.6(3) . 6
O12 Mn1 V7 86.2(3) 6 6
V19 Mn1 V7 94.62(11) . 6
V19 Mn1 V7 63.35(9) 6 6
V8 Mn1 V7 118.05(7) 6 6
V8 Mn1 V7 174.86(14) . 6
V7 Mn1 V7 61.96(11) . 6
O25 V4 O25 105.4(7) . 16
O25 V4 O41 101.5(5) . 16
O25 V4 O41 98.5(5) 16 16
O25 V4 O41 98.5(5) . .
O25 V4 O41 101.5(5) 16 .
O41 V4 O41 146.7(6) 16 .
O25 V4 O38 162.9(4) . 16
O25 V4 O38 91.7(4) 16 16
O41 V4 O38 75.9(4) 16 16
O41 V4 O38 77.1(4) . 16
O25 V4 O38 91.7(4) . .
O25 V4 O38 162.9(4) 16 .
O41 V4 O38 77.1(4) 16 .
O41 V4 O38 75.9(4) . .
O38 V4 O38 71.2(5) 16 .
O25 V4 V17 135.2(4) . 16
O25 V4 V17 85.9(4) 16 16
O41 V4 V17 119.9(3) 16 16
O41 V4 V17 36.9(3) . 16
O38 V4 V17 44.0(3) 16 16
O38 V4 V17 82.2(3) . 16
O25 V4 V17 85.9(4) . .
O25 V4 V17 135.2(4) 16 .
O41 V4 V17 36.9(3) 16 .
O41 V4 V17 119.9(3) . .
O38 V4 V17 82.2(3) 16 .
O38 V4 V17 44.0(3) . .
V17 V4 V17 116.56(14) 16 .
O25 V4 V16 136.8(4) . 16
O25 V4 V16 84.5(4) 16 16
O41 V4 V16 35.4(3) 16 16
O41 V4 V16 121.0(3) . 16
O38 V4 V16 43.9(3) 16 16
O38 V4 V16 82.5(3) . 16
V17 V4 V16 86.59(9) 16 16
V17 V4 V16 60.62(7) . 16
O25 V4 V16 84.5(4) . .
O25 V4 V16 136.8(4) 16 .
O41 V4 V16 121.0(3) 16 .
O41 V4 V16 35.4(3) . .
O38 V4 V16 82.5(3) 16 .
O38 V4 V16 43.9(3) . .
V17 V4 V16 60.62(7) 16 .
V17 V4 V16 86.59(9) . .
V16 V4 V16 116.91(14) 16 .
O25 V4 Mn2 127.3(4) . .
O25 V4 Mn2 127.3(4) 16 .
O41 V4 Mn2 73.3(3) 16 .
O41 V4 Mn2 73.3(3) . .
O38 V4 Mn2 35.6(2) 16 .
O38 V4 Mn2 35.6(2) . .
V17 V4 Mn2 58.28(7) 16 .
V17 V4 Mn2 58.28(7) . .
V16 V4 Mn2 58.45(7) 16 .
V16 V4 Mn2 58.45(7) . .
O19 V5 O32 107.1(5) . .
O19 V5 O37 102.2(5) . .
O32 V5 O37 97.7(4) . .
O19 V5 O39 99.0(5) . .
O32 V5 O39 96.3(5) . .
O37 V5 O39 149.8(5) . .
O19 V5 O36 94.3(5) . .
O32 V5 O36 158.4(4) . .
O37 V5 O36 79.9(4) . .
O39 V5 O36 77.2(4) . .
O19 V5 O34 168.0(5) . .
O32 V5 O34 84.8(5) . .
O37 V5 O34 77.4(4) . .
O39 V5 O34 77.4(4) . .
O36 V5 O34 73.7(4) . .
O19 V5 Mn1 131.7(4) . .
O32 V5 Mn1 121.1(4) . .
O37 V5 Mn1 75.6(3) . .
O39 V5 Mn1 74.3(4) . .
O36 V5 Mn1 37.4(2) . .
O34 V5 Mn1 36.3(3) . .
O19 V5 V10 142.4(4) . .
O32 V5 V10 35.3(4) . .
O37 V5 V10 86.6(3) . .
O39 V5 V10 89.6(4) . .
O36 V5 V10 123.3(3) . .
O34 V5 V10 49.6(3) . .
Mn1 V5 V10 85.87(10) . .
O19 V5 V9 86.5(4) . .
O32 V5 V9 133.4(4) . .
O37 V5 V9 35.8(3) . .
O39 V5 V9 126.0(4) . .
O36 V5 V9 48.8(2) . .
O34 V5 V9 86.4(3) . .
Mn1 V5 V9 63.33(7) . .
V10 V5 V9 117.55(12) . .
O19 V5 V6 86.3(4) . .
O32 V5 V6 131.6(3) . .
O37 V5 V6 125.3(3) . .
O39 V5 V6 35.3(4) . .
O36 V5 V6 45.4(2) . .
O34 V5 V6 84.3(3) . .
Mn1 V5 V6 60.40(10) . .
V10 V5 V6 118.36(9) . .
V9 V5 V6 92.69(10) . .
O18 V6 O18 106.8(8) . 6
O18 V6 O42 99.5(5) . .
O18 V6 O42 99.5(5) 6 .
O18 V6 O39 99.9(5) . .
O18 V6 O39 99.9(5) 6 .
O42 V6 O39 147.1(6) . .
O18 V6 O36 163.3(5) . .
O18 V6 O36 89.9(4) 6 .
O42 V6 O36 77.2(4) . .
O39 V6 O36 76.6(4) . .
O18 V6 O36 89.9(4) . 6
O18 V6 O36 163.3(5) 6 6
O42 V6 O36 77.2(4) . 6
O39 V6 O36 76.6(4) . 6
O36 V6 O36 73.4(4) . 6
O18 V6 Mn1 126.6(4) . .
O18 V6 Mn1 126.6(4) 6 .
O42 V6 Mn1 73.6(4) . .
O39 V6 Mn1 73.5(4) . .
O36 V6 Mn1 36.7(2) . .
O36 V6 Mn1 36.7(2) 6 .
O18 V6 V7 135.4(4) . .
O18 V6 V7 84.3(4) 6 .
O42 V6 V7 36.0(2) . .
O39 V6 V7 121.0(3) . .
O36 V6 V7 44.5(2) . .
O36 V6 V7 83.6(3) 6 .
Mn1 V6 V7 58.81(9) . .
O18 V6 V7 84.3(4) . 6
O18 V6 V7 135.4(4) 6 6
O42 V6 V7 36.0(2) . 6
O39 V6 V7 121.0(3) . 6
O36 V6 V7 83.6(3) . 6
O36 V6 V7 44.5(2) 6 6
Mn1 V6 V7 58.81(9) . 6
V7 V6 V7 60.63(12) . 6
O18 V6 V5 84.4(4) . 6
O18 V6 V5 136.0(4) 6 6
O42 V6 V5 120.9(4) . 6
O39 V6 V5 36.3(2) . 6
O36 V6 V5 83.5(2) . 6
O36 V6 V5 43.7(2) 6 6
Mn1 V6 V5 58.81(9) . 6
V7 V6 V5 117.63(13) . 6
V7 V6 V5 87.12(9) 6 6
O18 V6 V5 136.0(4) . .
O18 V6 V5 84.4(4) 6 .
O42 V6 V5 120.9(4) . .
O39 V6 V5 36.3(2) . .
O36 V6 V5 43.7(2) . .
O36 V6 V5 83.5(2) 6 .
Mn1 V6 V5 58.81(9) . .
V7 V6 V5 87.12(9) . .
V7 V6 V5 117.63(13) 6 .
V5 V6 V5 61.22(11) 6 .
O26 V7 O11 105.9(5) . .
O26 V7 O23 101.4(5) . .
O11 V7 O23 97.1(5) . .
O26 V7 O42 98.3(5) . .
O11 V7 O42 98.4(6) . .
O23 V7 O42 150.4(5) . .
O26 V7 O36 94.5(4) . .
O11 V7 O36 159.6(5) . .
O23 V7 O36 80.0(4) . .
O42 V7 O36 76.7(5) . .
O26 V7 O31 168.9(5) . .
O11 V7 O31 85.0(5) . .
O23 V7 O31 79.1(4) . .
O42 V7 O31 77.4(5) . .
O36 V7 O31 74.6(4) . .
O26 V7 Mn1 132.0(4) . .
O11 V7 Mn1 122.1(4) . .
O23 V7 Mn1 76.3(3) . .
O42 V7 Mn1 74.2(4) . .
O36 V7 Mn1 37.5(2) . .
O31 V7 Mn1 37.1(4) . .
O26 V7 V15 141.9(4) . .
O11 V7 V15 36.1(4) . .
O23 V7 V15 86.9(3) . .
O42 V7 V15 91.0(4) . .
O36 V7 V15 123.6(3) . .
O31 V7 V15 49.0(4) . .
Mn1 V7 V15 86.09(11) . .
O26 V7 V9 86.9(4) . .
O11 V7 V9 132.7(4) . .
O23 V7 V9 35.8(3) . .
O42 V7 V9 125.1(4) . .
O36 V7 V9 48.4(2) . .
O31 V7 V9 87.3(3) . .
Mn1 V7 V9 63.16(7) . .
V15 V7 V9 117.32(13) . .
O26 V7 V6 86.3(4) . .
O11 V7 V6 132.9(4) . .
O23 V7 V6 125.5(3) . .
O42 V7 V6 34.5(4) . .
O36 V7 V6 45.5(2) . .
O31 V7 V6 84.4(4) . .
Mn1 V7 V6 60.44(10) . .
V15 V7 V6 118.97(9) . .
V9 V7 V6 92.42(10) . .
O8 V8 O21 104.8(6) . .
O8 V8 O30 104.4(6) . .
O21 V8 O30 94.4(6) . .
O8 V8 O37 100.4(5) . .
O21 V8 O37 90.0(4) . .
O30 V8 O37 152.7(5) . .
O8 V8 O12 99.2(5) . .
O21 V8 O12 154.5(5) . .
O30 V8 O12 88.0(5) . .
O37 V8 O12 76.9(4) . .
O8 V8 O34 173.8(6) . .
O21 V8 O34 80.9(5) . .
O30 V8 O34 77.5(5) . .
O37 V8 O34 76.7(4) . .
O12 V8 O34 74.9(4) . .
O8 V8 Mn1 137.3(5) . .
O21 V8 Mn1 117.7(4) . .
O30 V8 Mn1 78.0(4) . .
O37 V8 Mn1 76.1(3) . .
O12 V8 Mn1 38.1(3) . .
O34 V8 Mn1 36.9(3) . .
O8 V8 V10 136.2(5) . .
O21 V8 V10 31.6(3) . .
O30 V8 V10 83.8(4) . .
O37 V8 V10 86.2(3) . .
O12 V8 V10 124.3(3) . .
O34 V8 V10 49.5(3) . .
Mn1 V8 V10 86.46(10) . .
O8 V8 V9 88.0(4) . .
O21 V8 V9 126.2(3) . .
O30 V8 V9 133.2(5) . .
O37 V8 V9 36.3(3) . .
O12 V8 V9 45.3(3) . .
O34 V8 V9 86.4(3) . .
Mn1 V8 V9 63.78(7) . .
V10 V8 V9 117.78(12) . .
O8 V8 V8 135.8(4) . 6
O21 V8 V8 82.6(3) . 6
O30 V8 V8 31.6(4) . 6
O37 V8 V8 123.4(3) . 6
O12 V8 V8 86.4(2) . 6
O34 V8 V8 46.7(3) . 6
Mn1 V8 V8 59.29(6) . 6
V10 V8 V8 59.95(6) . 6
V9 V8 V8 123.07(6) . 6
O22 V9 O40 104.5(5) . .
O22 V9 O37 102.5(5) . .
O40 V9 O37 100.7(5) . .
O22 V9 O23 100.5(5) . .
O40 V9 O23 101.6(5) . .
O37 V9 O23 142.6(4) . .
O22 V9 O12 98.9(5) . .
O40 V9 O12 156.6(4) . .
O37 V9 O12 73.9(4) . .
O23 V9 O12 73.7(4) . .
O22 V9 O36 168.6(5) . .
O40 V9 O36 86.9(4) . .
O37 V9 O36 75.7(3) . .
O23 V9 O36 76.0(4) . .
O12 V9 O36 69.7(3) . .
O22 V9 V19 87.9(4) . .
O40 V9 V19 139.5(4) . .
O37 V9 V19 114.2(3) . .
O23 V9 V19 37.9(3) . .
O12 V9 V19 40.4(3) . .
O36 V9 V19 82.7(2) . .
O22 V9 V8 89.6(4) . .
O40 V9 V8 137.7(4) . .
O37 V9 V8 37.0(3) . .
O23 V9 V8 115.0(3) . .
O12 V9 V8 41.3(3) . .
O36 V9 V8 82.3(2) . .
V19 V9 V8 79.37(10) . .
O22 V9 V5 137.2(4) . .
O40 V9 V5 81.8(3) . .
O37 V9 V5 36.0(3) . .
O23 V9 V5 120.0(3) . .
O12 V9 V5 81.1(3) . .
O36 V9 V5 44.1(2) . .
V19 V9 V5 114.88(10) . .
V8 V9 V5 62.23(8) . .
O22 V9 V7 134.8(4) . .
O40 V9 V7 83.3(3) . .
O37 V9 V7 120.0(3) . .
O23 V9 V7 35.4(3) . .
O12 V9 V7 80.2(3) . .
O36 V9 V7 44.5(2) . .
V19 V9 V7 62.15(9) . .
V8 V9 V7 114.56(10) . .
V5 V9 V7 87.69(9) . .
O27 V10 O21 105.2(6) . .
O27 V10 O21 105.2(6) . 6
O21 V10 O21 92.1(7) . 6
O27 V10 O32 101.7(6) . .
O21 V10 O32 86.3(4) . .
O21 V10 O32 152.6(5) 6 .
O27 V10 O32 101.7(6) . 6
O21 V10 O32 152.6(5) . 6
O21 V10 O32 86.3(4) 6 6
O32 V10 O32 82.8(6) . 6
O27 V10 O34 177.1(8) . .
O21 V10 O34 76.8(4) . .
O21 V10 O34 76.8(4) 6 .
O32 V10 O34 76.2(4) . .
O32 V10 O34 76.2(4) 6 .
O27 V10 V8 135.4(5) . .
O21 V10 V8 30.4(3) . .
O21 V10 V8 81.9(4) 6 .
O32 V10 V8 83.1(3) . .
O32 V10 V8 122.8(3) 6 .
O34 V10 V8 46.6(3) . .
O27 V10 V8 135.4(5) . 6
O21 V10 V8 81.9(4) . 6
O21 V10 V8 30.4(3) 6 6
O32 V10 V8 122.8(3) . 6
O32 V10 V8 83.1(3) 6 6
O34 V10 V8 46.6(3) . 6
V8 V10 V8 60.10(12) . 6
O27 V10 V5 131.6(5) . .
O21 V10 V5 78.7(3) . .
O21 V10 V5 123.1(4) 6 .
O32 V10 V5 29.9(3) . .
O32 V10 V5 79.3(3) 6 .
O34 V10 V5 46.4(3) . .
V8 V10 V5 62.35(8) . .
V8 V10 V5 92.95(12) 6 .
O27 V10 V5 131.6(5) . 6
O21 V10 V5 123.1(4) . 6
O21 V10 V5 78.7(3) 6 6
O32 V10 V5 79.3(3) . 6
O32 V10 V5 29.9(3) 6 6
O34 V10 V5 46.4(3) . 6
V8 V10 V5 92.95(12) . 6
V8 V10 V5 62.35(8) 6 6
V5 V10 V5 61.96(11) . 6
O2 V11 O5 104.7(6) . .
O2 V11 O4 104.1(6) . .
O5 V11 O4 90.8(5) . .
O2 V11 O14 102.6(6) . .
O5 V11 O14 87.9(5) . .
O4 V11 O14 152.8(5) . .
O2 V11 O20 102.1(6) . 16
O5 V11 O20 152.7(5) . 16
O4 V11 O20 87.4(5) . 16
O14 V11 O20 81.6(4) . 16
O2 V11 O10 176.8(6) . .
O5 V11 O10 77.2(5) . .
O4 V11 O10 78.3(4) . .
O14 V11 O10 74.9(4) . .
O20 V11 O10 75.7(4) 16 .
O2 V11 V16 131.7(5) . 16
O5 V11 V16 123.4(4) . 16
O4 V11 V16 80.3(4) . 16
O14 V11 V16 77.8(3) . 16
O20 V11 V16 29.6(3) 16 16
O10 V11 V16 46.2(3) . 16
O2 V11 V18 134.8(5) . .
O5 V11 V18 81.1(4) . .
O4 V11 V18 30.8(4) . .
O14 V11 V18 122.6(3) . .
O20 V11 V18 83.5(3) 16 .
O10 V11 V18 47.7(2) . .
V16 V11 V18 63.30(9) 16 .
O2 V11 V13 135.1(5) . .
O5 V11 V13 30.4(4) . .
O4 V11 V13 82.0(4) . .
O14 V11 V13 83.3(3) . .
O20 V11 V13 122.8(3) 16 .
O10 V11 V13 47.0(3) . .
V16 V11 V13 93.21(11) 16 .
V18 V11 V13 60.17(10) . .
O2 V11 V17 131.7(5) . .
O5 V11 V17 80.0(3) . .
O4 V11 V17 124.1(4) . .
O14 V11 V17 29.2(3) . .
O20 V11 V17 78.6(3) 16 .
O10 V11 V17 45.8(2) . .
V16 V11 V17 61.36(8) 16 .
V18 V11 V17 93.53(11) . .
V13 V11 V17 62.86(9) . .
O10 Mn2 O10 177.6(7) . 16
O10 Mn2 O38 91.2(4) . .
O10 Mn2 O38 90.5(4) 16 .
O10 Mn2 O38 90.5(4) . 16
O10 Mn2 O38 91.2(4) 16 16
O38 Mn2 O38 88.8(5) . 16
O10 Mn2 O15 89.8(4) . .
O10 Mn2 O15 88.6(4) 16 .
O38 Mn2 O15 87.1(4) . .
O38 Mn2 O15 175.8(4) 16 .
O10 Mn2 O15 88.6(4) . 16
O10 Mn2 O15 89.8(4) 16 16
O38 Mn2 O15 175.8(4) . 16
O38 Mn2 O15 87.1(4) 16 16
O15 Mn2 O15 97.1(6) . 16
O10 Mn2 V13 129.3(3) . 16
O10 Mn2 V13 48.8(3) 16 16
O38 Mn2 V13 139.3(3) . 16
O38 Mn2 V13 93.3(3) 16 16
O15 Mn2 V13 89.8(3) . 16
O15 Mn2 V13 41.3(3) 16 16
O10 Mn2 V13 48.8(3) . .
O10 Mn2 V13 129.3(3) 16 .
O38 Mn2 V13 93.3(3) . .
O38 Mn2 V13 139.3(3) 16 .
O15 Mn2 V13 41.3(3) . .
O15 Mn2 V13 89.8(3) 16 .
V13 Mn2 V13 110.41(15) 16 .
O10 Mn2 V18 129.4(3) . 16
O10 Mn2 V18 48.9(3) 16 16
O38 Mn2 V18 92.2(3) . 16
O38 Mn2 V18 140.0(3) 16 16
O15 Mn2 V18 40.1(3) . 16
O15 Mn2 V18 91.2(3) 16 16
V13 Mn2 V18 61.48(8) 16 16
V13 Mn2 V18 80.52(10) . 16
O10 Mn2 V18 48.9(3) . .
O10 Mn2 V18 129.4(3) 16 .
O38 Mn2 V18 140.0(3) . .
O38 Mn2 V18 92.2(3) 16 .
O15 Mn2 V18 91.2(3) . .
O15 Mn2 V18 40.1(3) 16 .
V13 Mn2 V18 80.52(10) 16 .
V13 Mn2 V18 61.48(8) . .
V18 Mn2 V18 111.52(15) 16 .
O10 Mn2 V17 46.6(3) . .
O10 Mn2 V17 135.1(3) 16 .
O38 Mn2 V17 44.6(3) . .
O38 Mn2 V17 90.4(3) 16 .
O15 Mn2 V17 86.8(3) . .
O15 Mn2 V17 135.2(3) 16 .
V13 Mn2 V17 174.65(12) 16 .
V13 Mn2 V17 64.40(7) . .
V18 Mn2 V17 117.43(7) 16 .
V18 Mn2 V17 95.45(7) . .
O10 Mn2 V17 135.1(3) . 16
O10 Mn2 V17 46.6(3) 16 16
O38 Mn2 V17 90.4(3) . 16
O38 Mn2 V17 44.6(3) 16 16
O15 Mn2 V17 135.2(3) . 16
O15 Mn2 V17 86.8(3) 16 16
V13 Mn2 V17 64.40(7) 16 16
V13 Mn2 V17 174.65(12) . 16
V18 Mn2 V17 95.45(7) 16 16
V18 Mn2 V17 117.43(7) . 16
V17 Mn2 V17 120.83(13) . 16
O3 V13 O5 104.9(6) . .
O3 V13 O16 104.3(5) . .
O5 V13 O16 91.9(5) . .
O3 V13 O17 100.0(5) . .
O5 V13 O17 90.6(5) . .
O16 V13 O17 154.1(5) . .
O3 V13 O15 99.4(6) . .
O5 V13 O15 154.1(4) . .
O16 V13 O15 90.9(5) . .
O17 V13 O15 76.2(4) . .
O3 V13 O10 173.8(5) . .
O5 V13 O10 79.9(4) . .
O16 V13 O10 79.4(4) . .
O17 V13 O10 75.7(4) . .
O15 V13 O10 75.3(4) . .
O3 V13 Mn2 137.7(5) . .
O5 V13 Mn2 117.2(4) . .
O16 V13 Mn2 80.1(3) . .
O17 V13 Mn2 75.8(3) . .
O15 V13 Mn2 38.3(3) . .
O10 V13 Mn2 37.3(3) . .
O3 V13 V11 136.1(5) . .
O5 V13 V11 31.2(3) . .
O16 V13 V11 83.1(4) . .
O17 V13 V11 85.7(3) . .
O15 V13 V11 124.0(3) . .
O10 V13 V11 48.8(3) . .
Mn2 V13 V11 86.08(9) . .
O3 V13 V14 88.3(4) . .
O5 V13 V14 126.7(4) . .
O16 V13 V14 135.3(4) . .
O17 V13 V14 36.1(3) . .
O15 V13 V14 44.4(3) . .
O10 V13 V14 85.6(2) . .
Mn2 V13 V14 63.30(7) . .
V11 V13 V14 116.94(11) . .
O3 V13 V18 136.3(4) . .
O5 V13 V18 81.4(4) . .
O16 V13 V18 32.1(3) . .
O17 V13 V18 123.4(3) . .
O15 V13 V18 87.4(3) . .
O10 V13 V18 47.7(2) . .
Mn2 V13 V18 59.74(8) . .
V11 V13 V18 59.80(9) . .
V14 V13 V18 123.03(11) . .
O28 V14 O33 105.0(5) . .
O28 V14 O29 102.2(5) . .
O33 V14 O29 101.1(5) . .
O28 V14 O17 99.7(5) . .
O33 V14 O17 100.5(5) . .
O29 V14 O17 143.9(4) . .
O28 V14 O15 157.7(4) . .
O33 V14 O15 97.2(4) . .
O29 V14 O15 74.5(4) . .
O17 V14 O15 74.3(4) . .
O28 V14 O38 87.7(4) . .
O33 V14 O38 167.3(4) . .
O29 V14 O38 76.0(4) . .
O17 V14 O38 76.5(4) . .
O15 V14 O38 70.1(3) . .
O28 V14 V18 140.8(4) . 16
O33 V14 V18 87.0(4) . 16
O29 V14 V18 38.6(3) . 16
O17 V14 V18 114.9(3) . 16
O15 V14 V18 40.7(3) . 16
O38 V14 V18 83.2(2) . 16
O28 V14 V17 81.4(3) . .
O33 V14 V17 135.9(4) . .
O29 V14 V17 120.4(3) . .
O17 V14 V17 36.4(3) . .
O15 V14 V17 81.6(3) . .
O38 V14 V17 44.5(2) . .
V18 V14 V17 115.76(10) 16 .
O28 V14 V13 137.6(4) . .
O33 V14 V13 87.5(4) . .
O29 V14 V13 115.1(3) . .
O17 V14 V13 37.9(3) . .
O15 V14 V13 40.7(3) . .
O38 V14 V13 82.7(2) . .
V18 V14 V13 78.93(10) 16 .
V17 V14 V13 63.08(8) . .
O28 V14 V16 84.0(4) . .
O33 V14 V16 136.0(4) . .
O29 V14 V16 35.7(3) . .
O17 V14 V16 120.7(3) . .
O15 V14 V16 81.1(3) . .
O38 V14 V16 44.3(2) . .
V18 V14 V16 63.18(9) 16 .
V17 V14 V16 87.63(9) . .
V13 V14 V16 114.93(10) . .
O1 V15 O7 104.4(7) . 6
O1 V15 O7 104.4(7) . .
O7 V15 O7 93.7(8) 6 .
O1 V15 O11 101.1(7) . 6
O7 V15 O11 85.8(5) 6 6
O7 V15 O11 153.7(5) . 6
O1 V15 O11 101.1(7) . .
O7 V15 O11 153.7(5) 6 .
O7 V15 O11 85.8(5) . .
O11 V15 O11 83.3(7) 6 .
O1 V15 O31 176.0(10) . .
O7 V15 O31 78.2(5) 6 .
O7 V15 O31 78.2(5) . .
O11 V15 O31 76.0(4) 6 .
O11 V15 O31 76.0(4) . .
O1 V15 V7 131.8(6) . 6
O7 V15 V7 79.0(4) 6 6
O7 V15 V7 123.5(4) . 6
O11 V15 V7 30.7(3) 6 6
O11 V15 V7 79.5(3) . 6
O31 V15 V7 45.4(3) . 6
O1 V15 V7 131.8(6) . .
O7 V15 V7 123.5(4) 6 .
O7 V15 V7 79.0(4) . .
O11 V15 V7 79.5(3) 6 .
O11 V15 V7 30.7(3) . .
O31 V15 V7 45.4(3) . .
V7 V15 V7 61.29(12) 6 .
O1 V15 V19 135.4(6) . 6
O7 V15 V19 31.1(4) 6 6
O7 V15 V19 83.0(4) . 6
O11 V15 V19 83.2(4) 6 6
O11 V15 V19 123.4(4) . 6
O31 V15 V19 47.5(3) . 6
V7 V15 V19 62.30(10) 6 6
V7 V15 V19 92.78(13) . 6
O1 V15 V19 135.4(6) . .
O7 V15 V19 83.0(4) 6 .
O7 V15 V19 31.1(4) . .
O11 V15 V19 123.4(4) 6 .
O11 V15 V19 83.2(4) . .
O31 V15 V19 47.5(3) . .
V7 V15 V19 92.78(13) 6 .
V7 V15 V19 62.30(10) . .
V19 V15 V19 60.48(14) 6 .
O9 V16 O20 106.7(5) . .
O9 V16 O29 101.8(5) . .
O20 V16 O29 97.7(5) . .
O9 V16 O41 96.9(4) . .
O20 V16 O41 98.3(5) . .
O29 V16 O41 150.7(4) . .
O9 V16 O38 94.8(5) . .
O20 V16 O38 158.4(5) . .
O29 V16 O38 79.5(4) . .
O41 V16 O38 76.6(4) . .
O9 V16 O10 168.0(5) . 16
O20 V16 O10 85.2(5) . 16
O29 V16 O10 78.3(4) . 16
O41 V16 O10 78.7(4) . 16
O38 V16 O10 73.3(4) . 16
O9 V16 Mn2 131.7(4) . .
O20 V16 Mn2 121.6(4) . .
O29 V16 Mn2 75.7(3) . .
O41 V16 Mn2 75.0(3) . .
O38 V16 Mn2 36.9(2) . .
O10 V16 Mn2 36.4(3) 16 .
O9 V16 V11 142.5(4) . 16
O20 V16 V11 35.9(4) . 16
O29 V16 V11 86.9(3) . 16
O41 V16 V11 91.8(3) . 16
O38 V16 V11 122.6(3) . 16
O10 V16 V11 49.4(3) 16 16
Mn2 V16 V11 85.75(9) . 16
O9 V16 V14 87.5(4) . .
O20 V16 V14 132.6(4) . .
O29 V16 V14 35.0(3) . .
O41 V16 V14 125.3(3) . .
O38 V16 V14 48.7(2) . .
O10 V16 V14 86.0(3) 16 .
Mn2 V16 V14 62.76(7) . .
V11 V16 V14 116.53(11) 16 .
O9 V16 V4 85.2(4) . .
O20 V16 V4 132.6(4) . .
O29 V16 V4 125.2(3) . .
O41 V16 V4 34.4(3) . .
O38 V16 V4 45.7(2) . .
O10 V16 V4 85.0(3) 16 .
Mn2 V16 V4 61.13(9) . .
V11 V16 V4 119.42(10) 16 .
V14 V16 V4 92.65(9) . .
O24 V17 O14 109.1(6) . .
O24 V17 O17 102.5(4) . .
O14 V17 O17 97.2(5) . .
O24 V17 O41 98.2(4) . 16
O14 V17 O41 95.9(5) . 16
O17 V17 O41 150.4(4) . 16
O24 V17 O38 94.8(5) . .
O14 V17 O38 155.9(5) . .
O17 V17 O38 80.2(4) . .
O41 V17 O38 77.0(4) 16 .
O24 V17 O10 168.4(5) . .
O14 V17 O10 82.3(5) . .
O17 V17 O10 77.8(4) . .
O41 V17 O10 77.8(4) 16 .
O38 V17 O10 73.7(4) . .
O24 V17 Mn2 131.9(4) . .
O14 V17 Mn2 118.9(4) . .
O17 V17 Mn2 75.6(3) . .
O41 V17 Mn2 74.8(3) 16 .
O38 V17 Mn2 37.1(2) . .
O10 V17 Mn2 36.6(3) . .
O24 V17 V14 87.1(4) . .
O14 V17 V14 133.0(4) . .
O17 V17 V14 35.9(3) . .
O41 V17 V14 126.0(3) 16 .
O38 V17 V14 49.0(2) . .
O10 V17 V14 86.6(3) . .
Mn2 V17 V14 63.06(7) . .
O24 V17 V11 142.7(4) . .
O14 V17 V11 33.7(4) . .
O17 V17 V11 86.4(3) . .
O41 V17 V11 90.0(3) 16 .
O38 V17 V11 122.4(3) . .
O10 V17 V11 48.7(3) . .
Mn2 V17 V11 85.34(9) . .
V14 V17 V11 117.03(11) . .
O24 V17 V4 85.6(4) . .
O14 V17 V4 130.9(4) . .
O17 V17 V4 126.0(3) . .
O41 V17 V4 34.9(3) 16 .
O38 V17 V4 45.8(2) . .
O10 V17 V4 85.0(3) . .
Mn2 V17 V4 61.31(9) . .
V14 V17 V4 93.04(9) . .
V11 V17 V4 118.49(9) . .
O6 V18 O4 104.8(6) . .
O6 V18 O16 102.7(6) . .
O4 V18 O16 93.2(5) . .
O6 V18 O29 102.6(5) . 16
O4 V18 O29 90.2(5) . 16
O16 V18 O29 152.7(4) . 16
O6 V18 O15 100.0(6) . 16
O4 V18 O15 153.9(4) . 16
O16 V18 O15 89.2(5) . 16
O29 V18 O15 76.5(4) 16 16
O6 V18 O10 174.1(6) . .
O4 V18 O10 80.8(4) . .
O16 V18 O10 78.5(4) . .
O29 V18 O10 75.3(4) 16 .
O15 V18 O10 74.2(4) 16 .
O6 V18 Mn2 137.4(5) . .
O4 V18 Mn2 117.7(3) . .
O16 V18 Mn2 79.2(3) . .
O29 V18 Mn2 75.3(3) 16 .
O15 V18 Mn2 37.6(2) 16 .
O10 V18 Mn2 36.9(3) . .
O6 V18 V14 89.6(4) . 16
O4 V18 V14 126.4(4) . 16
O16 V18 V14 134.2(4) . 16
O29 V18 V14 36.3(3) 16 16
O15 V18 V14 45.0(3) 16 16
O10 V18 V14 85.5(3) . 16
Mn2 V18 V14 63.29(7) . 16
O6 V18 V11 136.9(5) . .
O4 V18 V11 32.2(3) . .
O16 V18 V11 83.2(4) . .
O29 V18 V11 85.3(3) 16 .
O15 V18 V11 122.9(3) 16 .
O10 V18 V11 48.8(3) . .
Mn2 V18 V11 85.69(9) . .
V14 V18 V11 116.92(11) 16 .
O6 V18 V13 134.6(5) . .
O4 V18 V13 82.9(4) . .
O16 V18 V13 32.0(3) . .
O29 V18 V13 122.3(3) 16 .
O15 V18 V13 85.5(3) 16 .
O10 V18 V13 47.0(3) . .
Mn2 V18 V13 58.78(7) . .
V14 V18 V13 122.06(11) 16 .
V11 V18 V13 60.04(10) . .
O13 V19 O7 103.5(6) . .
O13 V19 O35 105.6(6) . .
O7 V19 O35 93.7(6) . .
O13 V19 O23 100.1(5) . .
O7 V19 O23 89.3(5) . .
O35 V19 O23 152.7(5) . .
O13 V19 O12 100.8(5) . .
O7 V19 O12 154.0(5) . .
O35 V19 O12 88.4(5) . .
O23 V19 O12 77.5(4) . .
O13 V19 O31 174.8(5) . .
O7 V19 O31 79.8(5) . .
O35 V19 O31 78.1(5) . .
O23 V19 O31 75.8(4) . .
O12 V19 O31 75.4(4) . .
O13 V19 Mn1 138.6(5) . .
O7 V19 Mn1 117.5(4) . .
O35 V19 Mn1 78.2(4) . .
O23 V19 Mn1 76.3(3) . .
O12 V19 Mn1 37.8(3) . .
O31 V19 Mn1 37.8(4) . .
O13 V19 V9 88.2(4) . .
O7 V19 V9 126.3(4) . .
O35 V19 V9 133.7(5) . .
O23 V19 V9 37.0(3) . .
O12 V19 V9 45.3(3) . .
O31 V19 V9 86.6(3) . .
Mn1 V19 V9 63.83(8) . .
O13 V19 V15 134.8(5) . .
O7 V19 V15 31.4(4) . .
O35 V19 V15 82.9(4) . .
O23 V19 V15 85.8(3) . .
O12 V19 V15 124.1(3) . .
O31 V19 V15 48.7(4) . .
Mn1 V19 V15 86.51(11) . .
V9 V19 V15 118.12(13) . .
O13 V19 V19 136.8(4) . 6
O7 V19 V19 82.6(3) . 6
O35 V19 V19 31.4(4) . 6
O23 V19 V19 123.0(3) . 6
O12 V19 V19 86.0(3) . 6
O31 V19 V19 47.2(3) . 6
Mn1 V19 V19 59.07(6) . 6
V9 V19 V19 122.90(6) . 6
V15 V19 V19 59.76(7) . 6
V6 O42 V7 109.5(5) . .
V6 O42 V7 109.5(5) . 6
V7 O42 V7 108.0(7) . 6
V4 O41 V16 110.2(5) . .
V4 O41 V17 108.2(4) . 16
V16 O41 V17 107.7(4) . 16
V9 O40 La2 140.6(5) . .
V6 O39 V5 108.5(4) . .
V6 O39 V5 108.5(4) . 6
V5 O39 V5 109.5(7) . 6
Mn2 O38 V16 98.7(4) . .
Mn2 O38 V17 98.3(4) . .
V16 O38 V17 162.6(5) . .
Mn2 O38 V4 100.0(4) . .
V16 O38 V4 90.4(3) . .
V17 O38 V4 90.3(3) . .
Mn2 O38 V14 99.3(4) . .
V16 O38 V14 87.1(3) . .
V17 O38 V14 86.5(3) . .
V4 O38 V14 160.7(5) . .
V9 O37 V5 108.2(5) . .
V9 O37 V8 106.7(5) . .
V5 O37 V8 112.0(4) . .
Mn1 O36 V5 98.4(4) . .
Mn1 O36 V7 97.4(4) . .
V5 O36 V7 163.9(4) . .
Mn1 O36 V6 98.3(4) . .
V5 O36 V6 90.8(3) . .
V7 O36 V6 90.1(3) . .
Mn1 O36 V9 99.8(4) . .
V5 O36 V9 87.1(3) . .
V7 O36 V9 87.1(3) . .
V6 O36 V9 162.0(4) . .
V19 O35 V19 117.2(8) 6 .
Mn1 O34 V8 95.2(5) . .
Mn1 O34 V8 95.2(5) . 6
V8 O34 V8 86.5(5) . 6
Mn1 O34 V5 96.9(5) . 6
V8 O34 V5 167.8(7) . 6
V8 O34 V5 90.45(11) 6 6
Mn1 O34 V5 96.9(5) . .
V8 O34 V5 90.45(11) . .
V8 O34 V5 167.8(7) 6 .
V5 O34 V5 90.0(5) 6 .
Mn1 O34 V10 178.6(8) . .
V8 O34 V10 83.9(4) . .
V8 O34 V10 83.9(4) 6 .
V5 O34 V10 84.1(4) 6 .
V5 O34 V10 84.1(4) . .
V14 O33 La2 152.0(6) . 7
V5 O32 V10 114.8(6) . .
Mn1 O31 V7 97.3(5) . 6
Mn1 O31 V7 97.3(5) . .
V7 O31 V7 91.2(6) 6 .
Mn1 O31 V19 93.2(5) . .
V7 O31 V19 169.1(7) 6 .
V7 O31 V19 90.65(12) . .
Mn1 O31 V19 93.2(5) . 6
V7 O31 V19 90.65(12) 6 6
V7 O31 V19 169.1(7) . 6
V19 O31 V19 85.6(5) . 6
Mn1 O31 V15 175.9(9) . .
V7 O31 V15 85.6(4) 6 .
V7 O31 V15 85.6(4) . .
V19 O31 V15 83.8(5) . .
V19 O31 V15 83.8(5) 6 .
V8 O30 V8 116.8(8) 6 .
V14 O29 V16 109.3(5) . .
V14 O29 V18 105.1(5) . 16
V16 O29 V18 111.9(5) . 16
V14 O28 La1 140.3(5) . .
V7 O26 La2 131.5(5) . .
V4 O25 La1 136.3(5) . .
V17 O24 La1 132.0(5) . .
V7 O23 V9 108.8(5) . .
V7 O23 V19 111.6(5) . .
V9 O23 V19 105.0(5) . .
V9 O22 La1 155.1(6) . .
V8 O21 V10 118.1(6) . .
V16 O20 V11 114.5(6) . 16
V5 O19 La2 131.6(6) . .
V6 O18 La2 137.3(6) . 6
V14 O17 V17 107.7(5) . .
V14 O17 V13 106.0(5) . .
V17 O17 V13 111.9(5) . .
V13 O16 V18 115.9(6) . .
Mn2 O15 V18 102.4(4) . 16
Mn2 O15 V13 100.4(4) . .
V18 O15 V13 152.7(5) 16 .
Mn2 O15 V14 103.6(4) . .
V18 O15 V14 94.3(4) 16 .
V13 O15 V14 94.9(4) . .
V17 O14 V11 117.1(6) . .
Mn1 O12 V19 101.9(5) . .
Mn1 O12 V8 100.3(5) . .
V19 O12 V8 154.0(5) . .
Mn1 O12 V9 103.9(4) . .
V19 O12 V9 94.3(4) . .
V8 O12 V9 93.4(4) . .
V7 O11 V15 113.2(6) . .
Mn2 O10 V16 97.4(4) . 16
Mn2 O10 V17 96.8(4) . .
V16 O10 V17 89.9(4) 16 .
Mn2 O10 V13 93.9(4) . .
V16 O10 V13 168.4(5) 16 .
V17 O10 V13 91.6(4) . .
Mn2 O10 V18 94.3(4) . .
V16 O10 V18 91.1(3) 16 .
V17 O10 V18 168.7(5) . .
V13 O10 V18 85.2(3) . .
Mn2 O10 V11 177.1(6) . .
V16 O10 V11 84.4(4) 16 .
V17 O10 V11 85.5(4) . .
V13 O10 V11 84.2(4) . .
V18 O10 V11 83.4(3) . .
V16 O9 La1 132.6(5) . .
V15 O7 V19 117.6(6) . .
V13 O5 V11 118.4(6) . .
V18 O4 V11 117.0(6) . .

loop_
_geom_bond_atom_site_label_1
_geom_bond_atom_site_label_2
_geom_bond_distance
_geom_bond_site_symmetry_2
La1 O8W 2.486(10) .
La1 O4W 2.493(12) .
La1 O28 2.502(9) .
La1 O6W 2.525(12) .
La1 O22 2.518(9) .
La1 O2W 2.540(10) .
La1 O25 2.531(9) .
La1 O9 2.575(10) .
La1 O24 2.638(10) .
La2 O40 2.454(9) .
La2 O7W 2.459(10) .
La2 O5W 2.479(13) .
La2 O33 2.491(10) 7
La2 O18 2.520(10) 6
La2 O1W 2.530(11) .
La2 O3W 2.527(11) .
La2 O26 2.603(11) .
La2 O19 2.622(10) .
Mn1 O34 1.825(13) .
Mn1 O31 1.860(14) .
Mn1 O36 1.878(9) .
Mn1 O36 1.878(9) 6
Mn1 O12 1.899(9) .
Mn1 O12 1.899(9) 6
Mn1 V19 3.030(4) .
Mn1 V19 3.030(4) 6
Mn1 V8 3.027(4) 6
Mn1 V8 3.027(4) .
Mn1 V7 3.059(4) .
Mn1 V7 3.059(4) 6
V4 O25 1.612(9) .
V4 O25 1.612(9) 16
V4 O41 1.877(9) 16
V4 O41 1.877(9) .
V4 O38 2.233(8) 16
V4 O38 2.233(8) .
V4 V17 3.116(3) 16
V4 V17 3.116(3) .
V4 V16 3.122(3) 16
V4 V16 3.122(3) .
V4 Mn2 3.144(5) .
V5 O19 1.583(10) .
V5 O32 1.697(10) .
V5 O37 1.914(10) .
V5 O39 1.947(8) .
V5 O36 2.159(9) .
V5 O34 2.247(10) .
V5 V10 3.088(4) .
V5 V9 3.096(3) .
V5 V6 3.122(4) .
V6 O18 1.606(10) .
V6 O18 1.606(10) 6
V6 O42 1.872(15) .
V6 O39 1.900(14) .
V6 O36 2.223(9) .
V6 O36 2.223(9) 6
V6 V7 3.119(4) .
V6 V7 3.119(4) 6
V6 V5 3.122(4) 6
V7 O26 1.590(10) .
V7 O11 1.715(12) .
V7 O23 1.905(11) .
V7 O42 1.946(9) .
V7 O36 2.185(9) .
V7 O31 2.204(11) .
V7 V15 3.088(4) .
V7 V9 3.112(4) .
V8 O8 1.561(10) .
V8 O21 1.769(11) .
V8 O30 1.815(8) .
V8 O37 1.942(10) .
V8 O12 2.043(11) .
V8 O34 2.256(11) .
V8 V10 3.087(5) .
V8 V9 3.089(4) .
V8 V8 3.092(5) 6
V9 O22 1.603(10) .
V9 O40 1.638(10) .
V9 O37 1.908(9) .
V9 O23 1.923(10) .
V9 O12 2.198(9) .
V9 O36 2.331(9) .
V9 V19 3.082(4) .
V10 O27 1.585(15) .
V10 O21 1.831(11) .
V10 O21 1.831(11) 6
V10 O32 1.965(11) .
V10 O32 1.965(11) 6
V10 O34 2.363(13) .
V10 V8 3.087(5) 6
V10 V5 3.088(4) 6
V11 O2 1.585(11) .
V11 O5 1.824(11) .
V11 O4 1.846(11) .
V11 O14 1.935(11) .
V11 O20 1.976(11) 16
V11 O10 2.339(10) .
V11 V16 3.067(4) 16
V11 V18 3.086(4) .
V11 V13 3.093(5) .
V11 V17 3.102(4) .
Mn2 O10 1.831(10) .
Mn2 O10 1.831(10) 16
Mn2 O38 1.858(9) .
Mn2 O38 1.858(9) 16
Mn2 O15 1.900(9) .
Mn2 O15 1.900(9) 16
Mn2 V13 3.014(3) 16
Mn2 V13 3.014(3) .
Mn2 V18 3.044(3) 16
Mn2 V18 3.044(3) .
Mn2 V17 3.048(3) .
Mn2 V17 3.048(3) 16
V13 O3 1.589(11) .
V13 O5 1.778(12) .
V13 O16 1.822(10) .
V13 O17 1.978(10) .
V13 O15 2.023(10) .
V13 O10 2.275(10) .
V13 V14 3.094(4) .
V13 V18 3.097(4) .
V14 O28 1.627(9) .
V14 O33 1.641(10) .
V14 O29 1.882(10) .
V14 O17 1.896(10) .
V14 O15 2.174(9) .
V14 O38 2.329(8) .
V14 V18 3.066(4) 16
V14 V17 3.082(4) .
V14 V16 3.097(4) .
V15 O1 1.548(17) .
V15 O7 1.815(12) 6
V15 O7 1.815(12) .
V15 O11 1.980(12) 6
V15 O11 1.980(12) .
V15 O31 2.338(15) .
V15 V7 3.088(4) 6
V15 V19 3.093(5) 6
V15 V19 3.093(5) .
V16 O9 1.606(10) .
V16 O20 1.665(11) .
V16 O29 1.916(10) .
V16 O41 1.928(9) .
V16 O38 2.165(10) .
V16 O10 2.225(10) 16
V16 V11 3.067(4) 16
V17 O24 1.591(9) .
V17 O14 1.699(11) .
V17 O17 1.921(10) .
V17 O41 1.970(9) 16
V17 O38 2.163(10) .
V17 O10 2.231(9) .
V18 O6 1.568(11) .
V18 O4 1.772(12) .
V18 O16 1.832(10) .
V18 O29 1.981(11) 16
V18 O15 2.006(10) 16
V18 O10 2.299(9) .
V18 V14 3.066(4) 16
V19 O13 1.590(12) .
V19 O7 1.801(12) .
V19 O35 1.825(8) .
V19 O23 1.962(11) .
V19 O12 2.002(11) .
V19 O31 2.292(12) .
V19 V19 3.115(5) 6
O42 V7 1.946(9) 6
O41 V17 1.970(9) 16
O39 V5 1.947(8) 6
O35 V19 1.825(8) 6
O34 V8 2.256(11) 6
O34 V5 2.247(10) 6
O33 La2 2.491(10) 7
O31 V7 2.204(11) 6
O31 V19 2.292(12) 6
O30 V8 1.815(8) 6
O29 V18 1.981(11) 16
O20 V11 1.976(11) 16
O18 La2 2.520(10) 6
O15 V18 2.006(10) 16
O10 V16 2.225(10) 16

loop_
_platon_squeeze_void_nr
_platon_squeeze_void_average_x
_platon_squeeze_void_average_y
_platon_squeeze_void_average_z
_platon_squeeze_void_volume
_platon_squeeze_void_count_electrons
1 -0.012 -0.006 -0.001 28789.2 1312.6
